data_2006874
loop_
_publ_author_name
'Barnes, John C.  '
'Weakley, Timothy J.R.'

_publ_section_title
;
 Disodium Bis(malonato)cuprate(II) Dihydrate
;
_journal_issue 12
_journal_name_full 'Acta Crystallographica Section C'
_journal_page_first IUC9700026
_journal_paper_doi 10.1107/S0108270197099307
_journal_volume 53
_journal_year 1997
_chemical_formula_iupac 'Na2 [Cu(C3 H2 O4)2] , 2H2 O'
_chemical_formula_moiety 'Na2,  C6 H4 Cu1 O8 , 2(H2 O)'
_chemical_formula_sum 'C6 H8 Cu Na2 O10'
_chemical_formula_weight 349.6
_chemical_name_systematic
;
Sodium bis(malonato)cuprate(II) dihydrate
;
_space_group_IT_number 61
_symmetry_cell_setting orthorhombic
_symmetry_space_group_name_Hall '-P 2ac 2ab'
_symmetry_space_group_name_H-M 'P b c a'
_audit_creation_method 'TEXRAY.INF file & SHELXL'
_cell_angle_alpha 90
_cell_angle_beta 90
_cell_angle_gamma 90
_cell_formula_units_Z 4
_cell_length_a 6.8140(10)
_cell_length_b 9.497(2)
_cell_length_c 16.374(2)
_cell_measurement_reflns_used 25
_cell_measurement_temperature 296.2
_cell_measurement_theta_max 14.6
_cell_measurement_theta_min 14.1
_cell_volume 1059.6(3)
_computing_cell_refinement 'CAD4/PC (Enraf-Nonius, 1993)'
_computing_data_collection 'CAD4/PC (Enraf-Nonius, 1993)'
_computing_data_reduction 'TEXSAN (Molecular Structure Corp., 1989)'
_computing_structure_refinement 'SHELXL-97 (Sheldrick, 1997)'
_computing_structure_solution 'SHELXS-97 (Sheldrick, 1990)'
_diffrn_ambient_temperature 296.2
_diffrn_measured_fraction_theta_full 0.856
_diffrn_measured_fraction_theta_max 0.856
_diffrn_measurement_device 'Enraf-Nonius CAD4 diffractometer'
_diffrn_measurement_method 'omega/2-theta scans'
_diffrn_radiation_monochromator graphite
_diffrn_radiation_source 'sealed X-ray tube'
_diffrn_radiation_type 'Mo K\a'
_diffrn_radiation_wavelength 0.71073
_diffrn_reflns_av_R_equivalents 0.00
_diffrn_reflns_limit_h_max 8
_diffrn_reflns_limit_h_min 0
_diffrn_reflns_limit_k_max 12
_diffrn_reflns_limit_k_min 0
_diffrn_reflns_limit_l_max 21
_diffrn_reflns_limit_l_min 0
_diffrn_reflns_number 1274
_diffrn_reflns_theta_full 27.96
_diffrn_reflns_theta_max 27.96
_diffrn_reflns_theta_min 1.50
_diffrn_standards_decay_% -1.40
_diffrn_standards_interval_time 60
_diffrn_standards_number 3
_exptl_absorpt_coefficient_mu 2.145
_exptl_absorpt_correction_T_max 0.790
_exptl_absorpt_correction_T_min 0.525
_exptl_absorpt_correction_type 'azimuthal scans'
_exptl_absorpt_process_details 'North, Phillips & Mathews (1968)'
_exptl_crystal_colour blue
_exptl_crystal_density_diffrn 2.199
_exptl_crystal_density_meas ?
_exptl_crystal_description tablet
_exptl_crystal_F_000 700
_exptl_crystal_size_max 0.500
_exptl_crystal_size_mid 0.360
_exptl_crystal_size_min 0.110
_refine_diff_density_max 1.019
_refine_diff_density_min -0.949
_refine_ls_extinction_method none
_refine_ls_goodness_of_fit_ref 1.148
_refine_ls_hydrogen_treatment refxyz
_refine_ls_matrix_type full
_refine_ls_number_parameters 100
_refine_ls_number_reflns 1274
_refine_ls_number_restraints 0
_refine_ls_restrained_S_all 1.148
_refine_ls_R_factor_all 0.0747
_refine_ls_R_factor_gt 0.0476
_refine_ls_shift/su_max 0.050
_refine_ls_shift/su_mean 0.004
_refine_ls_structure_factor_coef Fsqd
_refine_ls_weighting_details 'w=1/[\s^2^(Fo^2^)+(0.0704P)^2^+2.4439P] where P=(Fo^2^+2Fc^2^)/3'
_refine_ls_weighting_scheme calc
_refine_ls_wR_factor_ref 0.1425
_reflns_number_gt 923
_reflns_number_observed 950
_reflns_number_total 1274
_reflns_observed_criterion 1.00\s(I)
_reflns_threshold_expression >2sigma(I)
_cod_data_source_file qb0022.cif
_cod_data_source_block jcb18
_cod_depositor_comments
;
The following automatic conversions were performed:

'_exptl_crystal_density_meas' value 'not measured' was changed to '?'
- the value is perceived as not measured.

Automatic conversion script
Id: cif_fix_values 3008 2015-01-20 13:52:24Z robertas 

The following automatic conversions were performed:

'_refine_ls_weighting_scheme' value 'calc
w=1/[\s^2^(Fo^2^)+(0.0704P)^2^+2.4439P] where P=(Fo^2^+2Fc^2^)/3' was
changed to 'calc'. New tag '_refine_ls_weighting_details' was
created. The value of the new tag was set to
'w=1/[\s^2^(Fo^2^)+(0.0704P)^2^+2.4439P] where P=(Fo^2^+2Fc^2^)/3'.

Automatic conversion script
Id: cif_fix_values 3143 2015-03-26 13:38:13Z robertas 
;
_cod_original_cell_volume 1059.6(6)
_cod_original_sg_symbol_H-M 'P b c a    '
_cod_original_formula_sum 'C6 H8 Cu1 Na2 O10'
_cod_database_code 2006874

loop_
_symmetry_equiv_pos_as_xyz
'  +x,  +y,  +z'
'1/2+x,1/2-y,  -z'
'  -x,1/2+y,1/2-z'
'1/2-x,  -y,1/2+z'
'  -x,  -y,  -z'
'1/2-x,1/2+y,  +z'
'  +x,1/2-y,1/2+z'
'1/2+x,  +y,1/2-z'

loop_
_atom_site_label
_atom_site_fract_x
_atom_site_fract_y
_atom_site_fract_z
_atom_site_U_iso_or_equiv
_atom_site_adp_type
_atom_site_calc_flag
_atom_site_refinement_flags
_atom_site_occupancy
_atom_site_disorder_assembly
_atom_site_disorder_group
_atom_site_type_symbol
Cu1 .0000 .5000 .0000 .0170(2) Uani d S 1 . . Cu
Na2 .0001(2) .36222(18) .20012(11) .0243(4) Uani d . 1 . . Na
C1 -.1286(6) .6887(4) .1262(2) .0177(7) Uani d . 1 . . C
O2 -.2000(5) .7204(3) .19476(18) .0281(7) Uani d . 1 . . O
O3 -.1077(4) .5621(3) .10373(16) .0200(6) Uani d . 1 . . O
C4 -.0638(6) .8084(4) .0725(2) .0183(8) Uani d . 1 . . C
H41 -.104(7) .896(5) .093(3) .027 Uiso d . 1 . . H
H42 .076(8) .814(5) .081(3) .027 Uiso d . 1 . . H
C5 -.1009(6) .7936(4) -.0182(2) .0183(8) Uani d . 1 . . C
O6 -.1730(5) .8951(3) -.05414(18) .0260(7) Uani d . 1 . . O
O7 -.0526(4) .6789(3) -.05416(16) .0193(6) Uani d . 1 . . O
O8 -.2029(5) .4898(3) .2925(2) .0245(7) Uani d . 1 . . O
H81 -.205(9) .521(6) .337(4) .037 Uiso d . 1 . . H
H82 -.217(9) .562(6) .267(3) .037 Uiso d . 1 . . H

loop_
_atom_site_aniso_label
_atom_site_aniso_U_11
_atom_site_aniso_U_22
_atom_site_aniso_U_33
_atom_site_aniso_U_12
_atom_site_aniso_U_13
_atom_site_aniso_U_23
Cu1 .0218(4) .0142(4) .0150(4) .0032(2) .0031(3) -.0004(2)
Na2 .0214(8) .0249(8) .0266(9) -.0039(6) .0011(7) -.0012(7)
C1 .0142(16) .0204(18) .0185(17) .0012(15) -.0021(14) .0000(14)
O2 .0410(18) .0227(14) .0205(15) .0061(13) .0081(14) -.0009(12)
O3 .0239(14) .0168(13) .0193(13) -.0003(11) .0046(11) -.0018(11)
C4 .0167(17) .0153(17) .0229(19) .0010(14) .0006(15) -.0017(15)
C5 .0155(18) .0164(17) .0229(19) -.0037(14) .0030(16) .0036(14)
O6 .0321(16) .0196(14) .0264(15) .0062(12) -.0001(13) .0072(12)
O7 .0251(14) .0153(12) .0176(13) .0019(11) -.0009(11) -.0013(10)
O8 .0314(18) .0230(15) .0192(15) -.0010(13) .0029(13) .0014(12)

loop_
_atom_type_symbol
_atom_type_description
_atom_type_scat_dispersion_real
_atom_type_scat_dispersion_imag
_atom_type_scat_source
C C 0.0033 0.0016 'International Tables Vol C Tables 4.2.6.8 and 6.1.1.4'
H H 0.0000 0.0000 'International Tables Vol C Tables 4.2.6.8 and 6.1.1.4'
Cu Cu 0.3201 1.2651 'International Tables Vol C Tables 4.2.6.8 and 6.1.1.4'
Na Na 0.0362 0.0249 'International Tables Vol C Tables 4.2.6.8 and 6.1.1.4'
O O 0.0106 0.0060 'International Tables Vol C Tables 4.2.6.8 and 6.1.1.4'

loop_
_geom_angle_atom_site_label_1
_geom_angle_atom_site_label_2
_geom_angle_atom_site_label_3
_geom_angle_site_symmetry_1
_geom_angle_site_symmetry_3
_geom_angle
_geom_angle_publ_flag
O3 Cu1 O3 . 5_565 180.0 ?
O3 Cu1 O7 . 5_565 86.35(12) ?
O3 Cu1 O7 5_565 5_565 93.65(12) ?
O3 Cu1 O7 . . 93.65(12) yes
O3 Cu1 O7 5_565 . 86.35(12) ?
O7 Cu1 O7 5_565 . 180.0 ?
O3 Cu1 Na2 . 5_565 134.39(9) ?
O3 Cu1 Na2 5_565 5_565 45.61(9) ?
O7 Cu1 Na2 5_565 5_565 138.21(8) ?
O7 Cu1 Na2 . 5_565 41.79(8) ?
O3 Cu1 Na2 . . 45.61(9) ?
O3 Cu1 Na2 5_565 . 134.39(9) ?
O7 Cu1 Na2 5_565 . 41.79(8) ?
O7 Cu1 Na2 . . 138.21(8) ?
Na2 Cu1 Na2 5_565 . 180.0 ?
O8 Na2 O8 8_656 . 101.79(12) yes
O8 Na2 O7 8_656 5_565 90.39(12) yes
O8 Na2 O7 . 5_565 141.84(13) yes
O8 Na2 O2 8_656 6 177.40(14) yes
O8 Na2 O2 . 6 79.48(12) ?
O7 Na2 O2 5_565 6 89.95(11) ?
O8 Na2 O2 8_656 3_545 77.34(12) yes
O8 Na2 O2 . 3_545 98.56(12) yes
O7 Na2 O2 5_565 3_545 119.46(12) yes
O2 Na2 O2 6 3_545 100.25(12) yes
O8 Na2 O3 8_656 . 84.13(11) ?
O8 Na2 O3 . . 81.28(11) yes
O7 Na2 O3 5_565 . 63.97(10) yes
O2 Na2 O3 6 . 98.33(11) ?
O2 Na2 O3 3_545 . 161.06(12) ?
O8 Na2 Cu1 8_656 . 81.81(9) ?
O8 Na2 Cu1 . . 113.65(10) ?
O7 Na2 Cu1 5_565 . 32.07(7) ?
O2 Na2 Cu1 6 . 99.81(9) ?
O2 Na2 Cu1 3_545 . 144.57(9) ?
O3 Na2 Cu1 . . 32.60(6) ?
O8 Na2 Na2 8_656 8_656 37.37(8) ?
O8 Na2 Na2 . 8_656 104.44(11) ?
O7 Na2 Na2 5_565 8_656 106.88(9) ?
O2 Na2 Na2 6 8_656 140.19(9) ?
O2 Na2 Na2 3_545 8_656 40.01(8) ?
O3 Na2 Na2 . 8_656 121.48(8) ?
Cu1 Na2 Na2 . 8_656 113.69(5) ?
O8 Na2 Na2 8_656 8_556 138.63(10) ?
O8 Na2 Na2 . 8_556 37.01(9) ?
O7 Na2 Na2 5_565 8_556 123.63(10) ?
O2 Na2 Na2 6 8_556 42.51(8) ?
O2 Na2 Na2 3_545 8_556 100.83(10) ?
O3 Na2 Na2 . 8_556 90.43(7) ?
Cu1 Na2 Na2 . 8_556 113.66(5) ?
Na2 Na2 Na2 8_656 8_556 128.77(10) ?
O2 C1 O3 . . 122.0(4) yes
O2 C1 C4 . . 117.0(3) yes
O3 C1 C4 . . 121.0(4) yes
C1 O2 Na2 . 6_565 119.1(3) ?
C1 O2 Na2 . 3 121.1(3) ?
Na2 O2 Na2 6_565 3 97.48(11) ?
C1 O3 Cu1 . . 125.8(3) ?
C1 O3 Na2 . . 123.6(2) ?
Cu1 O3 Na2 . . 101.78(12) ?
C1 C4 C5 . . 117.1(3) yes
O6 C5 O7 . . 123.2(4) yes
O6 C5 C4 . . 117.6(4) yes
O7 C5 C4 . . 119.2(3) yes
C5 O7 Cu1 . . 125.3(3) ?
C5 O7 Na2 . 5_565 128.5(3) ?
Cu1 O7 Na2 . 5_565 106.14(12) ?
Na2 O8 Na2 8_556 . 105.62(14) ?

loop_
_geom_bond_atom_site_label_1
_geom_bond_atom_site_label_2
_geom_bond_site_symmetry_2
_geom_bond_distance
_geom_bond_publ_flag
Cu1 O3 . 1.942(3) yes
Cu1 O3 5_565 1.942(3) ?
Cu1 O7 5_565 1.950(3) ?
Cu1 O7 . 1.950(3) yes
Cu1 Na2 5_565 3.5284(18) ?
Cu1 Na2 . 3.5284(18) ?
Na2 O8 8_555 2.361(4) ?
Na2 O8 . 2.381(4) yes
Na2 O7 5_565 2.448(3) yes
Na2 O2 6_445 2.450(4) yes
Na2 O2 3_545 2.575(4) yes
Na2 O3 . 2.576(3) yes
Na2 Na2 8_656 3.7783(16) ?
Na2 Na2 8_556 3.7783(16) ?
C1 O2 . 1.260(5) yes
C1 O3 . 1.265(5) yes
C1 C4 . 1.504(5) yes
O2 Na2 6_565 2.450(4) ?
O2 Na2 3 2.575(4) ?
C4 C5 . 1.512(6) yes
C5 O6 . 1.232(5) yes
C5 O7 . 1.281(5) yes
O7 Na2 5_565 2.448(3) ?
O8 Na2 8_556 2.361(4) ?

loop_
_geom_hbond_atom_site_label_D
_geom_hbond_atom_site_label_H
_geom_hbond_atom_site_label_A
_geom_hbond_site_symmetry_A
_geom_hbond_distance_DH
_geom_hbond_distance_HA
_geom_hbond_distance_DA
_geom_hbond_angle_DHA
O8 H82 O2 . 0.80(6) 1.92(6) 2.713(4) 168(6)
O8 H81 O6 7_565 0.79(7) 1.97(7) 2.746(4) 172(6)
